data_4328727
loop_
_publ_author_name
'Simon D\"urr'
'Daniel Ertler'
'Udo Radius'

_publ_contact_author_address
;Institute for Inorganic Chemistry
University of W\"urzburg
Am Hubland
D-97074 W\"urzburg
Germany
;
_publ_contact_author_email u.radius@uni-wuerzburg.de
_publ_contact_author_name 'Prof. Dr. Udo Radius'
_publ_section_title
;
 Symmetrical P4 Cleavage at Cobalt: Characterization of Intermediates on
 the Way from P4 to Coordinated P2 Units
;
_journal_name_full 'Inorganic Chemistry'
_journal_page_first 3904
_journal_page_last 3909
_journal_paper_doi 10.1021/ic300219w
_journal_volume 51
_journal_year 2012
_chemical_formula_moiety 'C38 H62 Co2 N4 P4'
_chemical_formula_sum 'C38 H62 Co2 N4 P4'
_chemical_formula_weight 816.66
_chemical_name_systematic
; 
 ? 
;
_space_group_IT_number 2
_symmetry_cell_setting triclinic
_symmetry_space_group_name_Hall '-P 1'
_symmetry_space_group_name_H-M 'P -1'
_atom_sites_solution_hydrogens geom
_atom_sites_solution_primary direct
_atom_sites_solution_secondary difmap
_audit_creation_method SHELXL-97
_cell_angle_alpha 101.841(8)
_cell_angle_beta 91.660(7)
_cell_angle_gamma 105.228(7)
_cell_formula_units_Z 2
_cell_length_a 10.507(7)
_cell_length_b 13.924(9)
_cell_length_c 17.651(12)
_cell_measurement_reflns_used 8141
_cell_measurement_temperature 173(2)
_cell_measurement_theta_max 25.97
_cell_measurement_theta_min 2.16
_cell_volume 2429(3)
_computing_cell_refinement 'Saint-NT v. 7.23'
_computing_data_collection 'Smart-NT v. 5.63'
_computing_data_reduction 'Saint-NT v. 7.23'
_computing_molecular_graphics 'XP in ShelxTL-97'
_computing_publication_material 'XP in ShelxTL-97'
_computing_structure_refinement 'SHELXL-97 (Sheldrick, 1997)'
_computing_structure_solution 'SHELXS-97 (Sheldrick, 1990)'
_diffrn_ambient_temperature 173(2)
_diffrn_measured_fraction_theta_full 0.962
_diffrn_measured_fraction_theta_max 0.962
_diffrn_measurement_device_type 'CCD area detector'
_diffrn_measurement_method 'phi and omega scans'
_diffrn_radiation_monochromator graphite
_diffrn_radiation_source 'fine-focus sealed tube'
_diffrn_radiation_type MoK\a
_diffrn_radiation_wavelength 0.71073
_diffrn_reflns_av_R_equivalents 0.0547
_diffrn_reflns_av_sigmaI/netI 0.0472
_diffrn_reflns_limit_h_max 12
_diffrn_reflns_limit_h_min -13
_diffrn_reflns_limit_k_max 16
_diffrn_reflns_limit_k_min -17
_diffrn_reflns_limit_l_max 22
_diffrn_reflns_limit_l_min 0
_diffrn_reflns_number 9617
_diffrn_reflns_theta_full 26.44
_diffrn_reflns_theta_max 26.44
_diffrn_reflns_theta_min 1.73
_exptl_absorpt_coefficient_mu 0.841
_exptl_absorpt_correction_T_max 0.7453
_exptl_absorpt_correction_T_min 0.6208
_exptl_absorpt_correction_type multi-scan
_exptl_absorpt_process_details 'SadAbs-2008/1 (Bruker, 2008)'
_exptl_crystal_colour brown
_exptl_crystal_density_diffrn 1.116
_exptl_crystal_description block
_exptl_crystal_F_000 864
_exptl_crystal_size_max 0.35
_exptl_crystal_size_mid 0.15
_exptl_crystal_size_min 0.12
_refine_diff_density_max 0.590
_refine_diff_density_min -0.249
_refine_diff_density_rms 0.074
_refine_ls_extinction_method none
_refine_ls_goodness_of_fit_ref 1.102
_refine_ls_hydrogen_treatment constr
_refine_ls_matrix_type full
_refine_ls_number_parameters 451
_refine_ls_number_reflns 9617
_refine_ls_number_restraints 0
_refine_ls_restrained_S_all 1.102
_refine_ls_R_factor_all 0.0601
_refine_ls_R_factor_gt 0.0479
_refine_ls_shift/su_max 0.000
_refine_ls_shift/su_mean 0.000
_refine_ls_structure_factor_coef Fsqd
_refine_ls_weighting_details 'calc w=1/[\s^2^(Fo^2^)+(0.0606P)^2^+0.3573P] where P=(Fo^2^+2Fc^2^)/3'
_refine_ls_weighting_scheme calc
_refine_ls_wR_factor_gt 0.1184
_refine_ls_wR_factor_ref 0.1263
_reflns_number_gt 7944
_reflns_number_total 9617
_reflns_threshold_expression >2sigma(I)
_cod_data_source_file ic300219w_si_001_3.cif
_cod_data_source_block compound3
_cod_database_code 4328727

loop_
_symmetry_equiv_pos_as_xyz
'x, y, z'
'-x, -y, -z'

loop_
_atom_site_label
_atom_site_type_symbol
_atom_site_fract_x
_atom_site_fract_y
_atom_site_fract_z
_atom_site_U_iso_or_equiv
_atom_site_adp_type
_atom_site_occupancy
_atom_site_symmetry_multiplicity
_atom_site_calc_flag
_atom_site_refinement_flags
Co1 Co 0.80048(3) 0.50505(3) 0.17467(2) 0.03130(11) Uani 1 1 d .
Co2 Co 0.72451(3) 0.77090(3) 0.38696(2) 0.03300(11) Uani 1 1 d .
P1 P 0.64498(7) 0.58162(6) 0.22305(4) 0.03452(17) Uani 1 1 d .
P2 P 0.88823(7) 0.61965(6) 0.28530(4) 0.03291(17) Uani 1 1 d .
P3 P 0.78566(7) 0.73642(6) 0.26547(4) 0.03479(17) Uani 1 1 d .
P4 P 0.70696(7) 0.60184(6) 0.35026(4) 0.03492(17) Uani 1 1 d .
C1 C 0.7364(3) 0.3899(2) 0.22111(15) 0.0340(6) Uani 1 1 d .
N1 N 0.8044(2) 0.35054(19) 0.26912(14) 0.0400(6) Uani 1 1 d .
N2 N 0.6114(2) 0.32235(19) 0.21027(14) 0.0412(6) Uani 1 1 d .
C2 C 0.7245(4) 0.2636(3) 0.2868(2) 0.0539(8) Uani 1 1 d .
H2A H 0.7499 0.2236 0.3190 0.065 Uiso 1 1 calc R
C3 C 0.6046(4) 0.2462(3) 0.2503(2) 0.0545(9) Uani 1 1 d .
H3A H 0.5289 0.1916 0.2517 0.065 Uiso 1 1 calc R
C4 C 0.9441(3) 0.3952(3) 0.30063(17) 0.0425(7) Uani 1 1 d .
H4A H 0.9837 0.4525 0.2750 0.051 Uiso 1 1 calc R
C5 C 1.0219(4) 0.3164(3) 0.2821(2) 0.0597(9) Uani 1 1 d .
H5A H 1.0135 0.2892 0.2259 0.090 Uiso 1 1 calc R
H5B H 0.9869 0.2607 0.3084 0.090 Uiso 1 1 calc R
H5C H 1.1154 0.3487 0.3002 0.090 Uiso 1 1 calc R
C6 C 0.9524(3) 0.4390(3) 0.38801(17) 0.0484(8) Uani 1 1 d .
H6A H 0.8972 0.4863 0.3982 0.073 Uiso 1 1 calc R
H6B H 1.0445 0.4754 0.4071 0.073 Uiso 1 1 calc R
H6C H 0.9208 0.3832 0.4148 0.073 Uiso 1 1 calc R
C7 C 0.4973(3) 0.3263(2) 0.16162(19) 0.0461(7) Uani 1 1 d .
H7A H 0.5270 0.3844 0.1352 0.055 Uiso 1 1 calc R
C8 C 0.3873(3) 0.3462(3) 0.2121(3) 0.0672(11) Uani 1 1 d .
H8A H 0.4218 0.4097 0.2514 0.101 Uiso 1 1 calc R
H8B H 0.3556 0.2894 0.2379 0.101 Uiso 1 1 calc R
H8C H 0.3139 0.3521 0.1794 0.101 Uiso 1 1 calc R
C9 C 0.4473(4) 0.2289(3) 0.0995(2) 0.0647(10) Uani 1 1 d .
H9A H 0.5210 0.2153 0.0703 0.097 Uiso 1 1 calc R
H9B H 0.3789 0.2365 0.0640 0.097 Uiso 1 1 calc R
H9C H 0.4097 0.1719 0.1240 0.097 Uiso 1 1 calc R
C11 C 0.5379(3) 0.7508(2) 0.36022(19) 0.0456(8) Uani 1 1 d .
N3 N 0.4322(3) 0.6949(2) 0.39070(18) 0.0604(8) Uani 1 1 d .
N4 N 0.4800(3) 0.7922(2) 0.30924(18) 0.0582(8) Uani 1 1 d .
C12 C 0.3431(4) 0.7624(4) 0.3087(3) 0.0874(15) Uani 1 1 d .
H12A H 0.2821 0.7817 0.2783 0.105 Uiso 1 1 calc R
C13 C 0.3134(4) 0.7022(4) 0.3582(3) 0.0881(15) Uani 1 1 d .
H13A H 0.2269 0.6698 0.3697 0.106 Uiso 1 1 calc R
C14 C 0.4374(4) 0.6354(3) 0.4500(2) 0.0668(11) Uani 1 1 d .
H14A H 0.5325 0.6474 0.4682 0.080 Uiso 1 1 calc R
C15 C 0.3794(4) 0.5223(4) 0.4179(3) 0.0948(16) Uani 1 1 d .
H15A H 0.4341 0.4980 0.3784 0.142 Uiso 1 1 calc R
H15B H 0.2892 0.5095 0.3945 0.142 Uiso 1 1 calc R
H15C H 0.3774 0.4859 0.4601 0.142 Uiso 1 1 calc R
C16 C 0.3662(5) 0.6735(4) 0.5198(3) 0.1058(19) Uani 1 1 d .
H16A H 0.4005 0.7478 0.5368 0.159 Uiso 1 1 calc R
H16B H 0.3816 0.6414 0.5624 0.159 Uiso 1 1 calc R
H16C H 0.2710 0.6556 0.5047 0.159 Uiso 1 1 calc R
C17 C 0.5470(4) 0.8572(3) 0.2591(2) 0.0634(11) Uani 1 1 d .
H17A H 0.6445 0.8676 0.2689 0.076 Uiso 1 1 calc R
C18 C 0.5203(5) 0.9624(4) 0.2786(3) 0.0968(17) Uani 1 1 d .
H18A H 0.5513 0.9953 0.3329 0.145 Uiso 1 1 calc R
H18B H 0.4250 0.9542 0.2705 0.145 Uiso 1 1 calc R
H18C H 0.5674 1.0048 0.2447 0.145 Uiso 1 1 calc R
C19 C 0.5070(5) 0.8043(3) 0.1743(2) 0.0829(14) Uani 1 1 d .
H19A H 0.5213 0.7362 0.1648 0.124 Uiso 1 1 calc R
H19B H 0.5608 0.8446 0.1412 0.124 Uiso 1 1 calc R
H19C H 0.4132 0.7981 0.1621 0.124 Uiso 1 1 calc R
C20 C 0.8541(3) 0.4151(3) 0.07432(17) 0.0465(8) Uani 1 1 d .
C21 C 0.9696(3) 0.4913(3) 0.11132(17) 0.0463(8) Uani 1 1 d .
C22 C 0.9483(3) 0.5871(3) 0.11259(17) 0.0438(7) Uani 1 1 d .
C23 C 0.8180(3) 0.5707(2) 0.07447(16) 0.0407(7) Uani 1 1 d .
C24 C 0.7609(3) 0.4638(2) 0.04978(16) 0.0430(7) Uani 1 1 d .
C25 C 0.8392(5) 0.3021(3) 0.0579(2) 0.0721(12) Uani 1 1 d .
H25A H 0.9088 0.2865 0.0258 0.108 Uiso 1 1 calc R
H25B H 0.7523 0.2655 0.0301 0.108 Uiso 1 1 calc R
H25C H 0.8466 0.2807 0.1070 0.108 Uiso 1 1 calc R
C26 C 1.0984(4) 0.4746(4) 0.1378(2) 0.0722(12) Uani 1 1 d .
H26A H 1.1636 0.4906 0.1004 0.108 Uiso 1 1 calc R
H26B H 1.0838 0.4032 0.1412 0.108 Uiso 1 1 calc R
H26C H 1.1316 0.5192 0.1890 0.108 Uiso 1 1 calc R
C27 C 1.0485(3) 0.6880(3) 0.1406(2) 0.0640(10) Uani 1 1 d .
H27A H 1.1261 0.6905 0.1107 0.096 Uiso 1 1 calc R
H27B H 1.0754 0.6970 0.1958 0.096 Uiso 1 1 calc R
H27C H 1.0097 0.7427 0.1336 0.096 Uiso 1 1 calc R
C28 C 0.7592(4) 0.6508(3) 0.05550(19) 0.0579(9) Uani 1 1 d .
H28A H 0.7699 0.6543 0.0011 0.087 Uiso 1 1 calc R
H28B H 0.8045 0.7171 0.0893 0.087 Uiso 1 1 calc R
H28C H 0.6648 0.6335 0.0637 0.087 Uiso 1 1 calc R
C29 C 0.6325(4) 0.4154(3) -0.00035(19) 0.0653(11) Uani 1 1 d .
H29A H 0.6412 0.4339 -0.0510 0.098 Uiso 1 1 calc R
H29B H 0.5615 0.4397 0.0250 0.098 Uiso 1 1 calc R
H29C H 0.6111 0.3410 -0.0077 0.098 Uiso 1 1 calc R
C30 C 0.7394(3) 0.8990(3) 0.47963(19) 0.0498(9) Uani 1 1 d .
C31 C 0.7725(3) 0.8212(3) 0.51221(17) 0.0480(8) Uani 1 1 d .
C32 C 0.8833(3) 0.8008(2) 0.47530(17) 0.0441(7) Uani 1 1 d .
C33 C 0.9204(3) 0.8673(2) 0.42327(18) 0.0432(7) Uani 1 1 d .
C34 C 0.8328(3) 0.9287(2) 0.42695(19) 0.0467(8) Uani 1 1 d .
C35 C 0.6309(4) 0.9491(3) 0.5051(3) 0.0849(15) Uani 1 1 d .
H35A H 0.6643 1.0036 0.5516 0.127 Uiso 1 1 calc R
H35B H 0.5548 0.8981 0.5169 0.127 Uiso 1 1 calc R
H35C H 0.6037 0.9780 0.4632 0.127 Uiso 1 1 calc R
C36 C 0.7167(5) 0.7808(4) 0.5802(2) 0.0834(14) Uani 1 1 d .
H36A H 0.7770 0.8151 0.6270 0.125 Uiso 1 1 calc R
H36B H 0.7066 0.7072 0.5703 0.125 Uiso 1 1 calc R
H36C H 0.6302 0.7937 0.5877 0.125 Uiso 1 1 calc R
C37 C 0.9539(4) 0.7267(3) 0.4943(2) 0.0680(12) Uani 1 1 d .
H37A H 1.0087 0.7569 0.5437 0.102 Uiso 1 1 calc R
H37B H 1.0104 0.7112 0.4529 0.102 Uiso 1 1 calc R
H37C H 0.8888 0.6637 0.4988 0.102 Uiso 1 1 calc R
C38 C 1.0430(3) 0.8811(3) 0.3801(2) 0.0657(11) Uani 1 1 d .
H38A H 1.1046 0.9479 0.4028 0.099 Uiso 1 1 calc R
H38B H 1.0189 0.8772 0.3253 0.099 Uiso 1 1 calc R
H38C H 1.0854 0.8273 0.3842 0.099 Uiso 1 1 calc R
C39 C 0.8481(5) 1.0146(3) 0.3849(3) 0.0794(13) Uani 1 1 d .
H39A H 0.9314 1.0669 0.4045 0.119 Uiso 1 1 calc R
H39B H 0.7738 1.0446 0.3938 0.119 Uiso 1 1 calc R
H39C H 0.8491 0.9880 0.3291 0.119 Uiso 1 1 calc R

loop_
_atom_site_aniso_label
_atom_site_aniso_U_11
_atom_site_aniso_U_22
_atom_site_aniso_U_33
_atom_site_aniso_U_23
_atom_site_aniso_U_13
_atom_site_aniso_U_12
Co1 0.0292(2) 0.0368(2) 0.02669(19) 0.00292(15) 0.00246(14) 0.01022(16)
Co2 0.0280(2) 0.0332(2) 0.0345(2) -0.00207(16) -0.00139(15) 0.01059(15)
P1 0.0296(4) 0.0348(4) 0.0366(4) 0.0013(3) -0.0009(3) 0.0099(3)
P2 0.0283(3) 0.0378(4) 0.0306(4) 0.0024(3) 0.0010(3) 0.0099(3)
P3 0.0337(4) 0.0344(4) 0.0339(4) 0.0041(3) -0.0004(3) 0.0083(3)
P4 0.0355(4) 0.0347(4) 0.0340(4) 0.0038(3) 0.0061(3) 0.0113(3)
C1 0.0344(14) 0.0346(15) 0.0316(14) -0.0011(12) 0.0058(11) 0.0131(12)
N1 0.0403(13) 0.0436(14) 0.0378(13) 0.0090(11) 0.0034(11) 0.0141(11)
N2 0.0396(13) 0.0368(14) 0.0431(14) 0.0047(11) 0.0033(11) 0.0067(11)
C2 0.063(2) 0.049(2) 0.054(2) 0.0214(17) 0.0049(17) 0.0158(17)
C3 0.055(2) 0.0436(19) 0.061(2) 0.0156(17) 0.0063(17) 0.0028(15)
C4 0.0402(16) 0.0522(19) 0.0420(16) 0.0139(14) 0.0068(13) 0.0216(14)
C5 0.061(2) 0.072(3) 0.058(2) 0.0140(19) 0.0118(17) 0.041(2)
C6 0.0508(19) 0.060(2) 0.0383(17) 0.0092(15) 0.0022(14) 0.0232(16)
C7 0.0372(16) 0.0433(18) 0.0516(18) 0.0046(15) -0.0039(14) 0.0054(13)
C8 0.0417(19) 0.067(3) 0.087(3) 0.005(2) 0.0108(19) 0.0136(17)
C9 0.060(2) 0.050(2) 0.068(2) -0.0028(19) -0.0120(19) 0.0013(17)
C11 0.0344(16) 0.0445(18) 0.0492(18) -0.0113(14) -0.0015(13) 0.0131(13)
N3 0.0306(14) 0.073(2) 0.0656(19) -0.0083(16) 0.0071(13) 0.0111(13)
N4 0.0396(15) 0.067(2) 0.0633(19) -0.0076(16) -0.0134(14) 0.0243(14)
C12 0.038(2) 0.110(4) 0.105(4) -0.010(3) -0.021(2) 0.033(2)
C13 0.031(2) 0.111(4) 0.108(4) -0.001(3) 0.003(2) 0.015(2)
C14 0.048(2) 0.077(3) 0.062(2) -0.003(2) 0.0210(18) 0.0059(19)
C15 0.069(3) 0.078(3) 0.116(4) 0.006(3) 0.029(3) -0.007(2)
C16 0.078(3) 0.133(5) 0.093(4) 0.001(3) 0.054(3) 0.020(3)
C17 0.070(2) 0.061(2) 0.063(2) 0.0006(19) -0.0196(19) 0.037(2)
C18 0.109(4) 0.073(3) 0.113(4) -0.001(3) -0.038(3) 0.054(3)
C19 0.108(4) 0.078(3) 0.063(3) 0.004(2) -0.025(2) 0.039(3)
C20 0.058(2) 0.054(2) 0.0301(15) 0.0044(14) 0.0138(14) 0.0218(16)
C21 0.0379(16) 0.074(2) 0.0325(15) 0.0134(15) 0.0138(13) 0.0221(16)
C22 0.0390(16) 0.057(2) 0.0313(15) 0.0096(14) 0.0084(12) 0.0050(14)
C23 0.0427(16) 0.0530(19) 0.0277(14) 0.0108(13) 0.0042(12) 0.0136(14)
C24 0.0471(18) 0.0517(19) 0.0251(14) 0.0032(13) 0.0016(12) 0.0091(14)
C25 0.110(3) 0.063(3) 0.051(2) 0.0025(19) 0.026(2) 0.041(2)
C26 0.050(2) 0.121(4) 0.066(2) 0.037(2) 0.0258(18) 0.044(2)
C27 0.048(2) 0.078(3) 0.051(2) 0.0175(19) 0.0061(16) -0.0107(18)
C28 0.072(2) 0.068(2) 0.0408(18) 0.0200(17) 0.0044(16) 0.0260(19)
C29 0.063(2) 0.079(3) 0.0366(18) 0.0082(18) -0.0113(16) -0.005(2)
C30 0.0392(17) 0.0482(19) 0.0517(19) -0.0197(15) -0.0107(14) 0.0195(14)
C31 0.0481(18) 0.053(2) 0.0334(16) -0.0080(14) -0.0002(13) 0.0107(15)
C32 0.0459(17) 0.0437(17) 0.0388(16) -0.0063(14) -0.0144(13) 0.0197(14)
C33 0.0303(15) 0.0452(18) 0.0423(16) -0.0096(14) -0.0094(12) 0.0060(13)
C34 0.0476(18) 0.0321(16) 0.0495(18) -0.0045(14) -0.0179(15) 0.0051(13)
C35 0.059(2) 0.086(3) 0.094(3) -0.042(3) -0.017(2) 0.042(2)
C36 0.091(3) 0.100(4) 0.041(2) 0.002(2) 0.006(2) 0.006(3)
C37 0.084(3) 0.059(2) 0.058(2) -0.0062(18) -0.032(2) 0.034(2)
C38 0.0376(18) 0.073(3) 0.064(2) -0.010(2) 0.0008(16) -0.0030(17)
C39 0.091(3) 0.042(2) 0.093(3) 0.014(2) -0.034(3) 0.002(2)

loop_
_atom_type_symbol
_atom_type_description
_atom_type_scat_dispersion_real
_atom_type_scat_dispersion_imag
_atom_type_scat_source
C C 0.0033 0.0016 'International Tables Vol C Tables 4.2.6.8 and 6.1.1.4'
H H 0.0000 0.0000 'International Tables Vol C Tables 4.2.6.8 and 6.1.1.4'
N N 0.0061 0.0033 'International Tables Vol C Tables 4.2.6.8 and 6.1.1.4'
P P 0.1023 0.0942 'International Tables Vol C Tables 4.2.6.8 and 6.1.1.4'
Co Co 0.3494 0.9721 'International Tables Vol C Tables 4.2.6.8 and 6.1.1.4'

loop_
_geom_angle_atom_site_label_1
_geom_angle_atom_site_label_2
_geom_angle_atom_site_label_3
_geom_angle
C1 Co1 C20 93.18(13)
C1 Co1 C23 150.15(12)
C20 Co1 C23 64.97(13)
C1 Co1 C22 148.86(12)
C20 Co1 C22 64.63(13)
C23 Co1 C22 39.51(11)
C1 Co1 C21 111.07(13)
C20 Co1 C21 38.69(12)
C23 Co1 C21 65.06(12)
C22 Co1 C21 38.14(13)
C1 Co1 C24 111.83(12)
C20 Co1 C24 38.97(12)
C23 Co1 C24 38.53(12)
C22 Co1 C24 65.15(12)
C21 Co1 C24 65.03(12)
C1 Co1 P2 96.87(9)
C20 Co1 P2 141.97(10)
C23 Co1 P2 112.90(10)
C22 Co1 P2 89.64(9)
C21 Co1 P2 104.05(10)
C24 Co1 P2 151.27(9)
C1 Co1 P1 93.31(9)
C20 Co1 P1 144.79(9)
C23 Co1 P1 94.20(9)
C22 Co1 P1 117.52(10)
C21 Co1 P1 155.62(10)
C24 Co1 P1 107.29(9)
P2 Co1 P1 71.12(4)
C11 Co2 C30 93.99(12)
C11 Co2 C33 151.60(13)
C30 Co2 C33 64.47(12)
C11 Co2 C32 148.57(14)
C30 Co2 C32 64.59(12)
C33 Co2 C32 38.88(13)
C11 Co2 C34 113.41(13)
C30 Co2 C34 38.57(14)
C33 Co2 C34 38.30(12)
C32 Co2 C34 64.65(12)
C11 Co2 C31 110.87(13)
C30 Co2 C31 38.98(13)
C33 Co2 C31 64.62(12)
C32 Co2 C31 38.20(12)
C34 Co2 C31 64.85(13)
C11 Co2 P3 97.86(10)
C30 Co2 P3 139.16(11)
C33 Co2 P3 88.73(9)
C32 Co2 P3 113.42(10)
C34 Co2 P3 101.57(10)
C31 Co2 P3 151.12(9)
C11 Co2 P4 92.67(10)
C30 Co2 P4 147.52(11)
C33 Co2 P4 115.51(9)
C32 Co2 P4 94.67(9)
C34 Co2 P4 153.78(9)
C31 Co2 P4 109.48(10)
P3 Co2 P4 70.81(3)
P3 P1 P4 71.21(4)
P3 P1 Co1 95.56(6)
P4 P1 Co1 97.18(4)
P3 P1 P2 54.39(4)
P4 P1 P2 53.80(3)
Co1 P1 P2 54.03(4)
P4 P2 Co1 98.54(5)
P4 P2 P3 71.36(5)
Co1 P2 P3 95.77(5)
P4 P2 P1 54.64(5)
Co1 P2 P1 54.85(3)
P3 P2 P1 53.84(4)
P1 P3 P2 71.77(6)
P1 P3 Co2 98.79(4)
P2 P3 Co2 95.81(4)
P1 P3 P4 54.85(5)
P2 P3 P4 54.08(4)
Co2 P3 P4 54.89(4)
P2 P4 P1 71.56(5)
P2 P4 Co2 95.73(4)
P1 P4 Co2 97.57(4)
P2 P4 P3 54.56(3)
P1 P4 P3 53.94(4)
Co2 P4 P3 54.31(4)
N1 C1 N2 102.7(2)
N1 C1 Co1 129.1(2)
N2 C1 Co1 128.1(2)
C1 N1 C2 111.5(3)
C1 N1 C4 125.5(3)
C2 N1 C4 122.9(3)
C3 N2 C1 111.4(3)
C3 N2 C7 122.3(3)
C1 N2 C7 126.3(3)
C3 C2 N1 107.2(3)
C3 C2 H2A 126.4
N1 C2 H2A 126.4
C2 C3 N2 107.2(3)
C2 C3 H3A 126.4
N2 C3 H3A 126.4
N1 C4 C5 110.7(3)
N1 C4 C6 110.3(2)
C5 C4 C6 111.5(3)
N1 C4 H4A 108.1
C5 C4 H4A 108.1
C6 C4 H4A 108.1
C4 C5 H5A 109.5
C4 C5 H5B 109.5
H5A C5 H5B 109.5
C4 C5 H5C 109.5
H5A C5 H5C 109.5
H5B C5 H5C 109.5
C4 C6 H6A 109.5
C4 C6 H6B 109.5
H6A C6 H6B 109.5
C4 C6 H6C 109.5
H6A C6 H6C 109.5
H6B C6 H6C 109.5
N2 C7 C9 110.9(3)
N2 C7 C8 110.3(3)
C9 C7 C8 111.1(3)
N2 C7 H7A 108.2
C9 C7 H7A 108.2
C8 C7 H7A 108.2
C7 C8 H8A 109.5
C7 C8 H8B 109.5
H8A C8 H8B 109.5
C7 C8 H8C 109.5
H8A C8 H8C 109.5
H8B C8 H8C 109.5
C7 C9 H9A 109.5
C7 C9 H9B 109.5
H9A C9 H9B 109.5
C7 C9 H9C 109.5
H9A C9 H9C 109.5
H9B C9 H9C 109.5
N4 C11 N3 103.5(3)
N4 C11 Co2 128.5(3)
N3 C11 Co2 127.9(3)
C11 N3 C13 110.5(4)
C11 N3 C14 126.8(3)
C13 N3 C14 122.7(4)
C11 N4 C12 111.0(4)
C11 N4 C17 127.0(3)
C12 N4 C17 122.0(4)
C13 C12 N4 107.4(4)
C13 C12 H12A 126.3
N4 C12 H12A 126.3
C12 C13 N3 107.5(4)
C12 C13 H13A 126.3
N3 C13 H13A 126.3
N3 C14 C15 111.9(4)
N3 C14 C16 109.5(4)
C15 C14 C16 111.0(4)
N3 C14 H14A 108.1
C15 C14 H14A 108.1
C16 C14 H14A 108.1
C14 C15 H15A 109.5
C14 C15 H15B 109.5
H15A C15 H15B 109.5
C14 C15 H15C 109.5
H15A C15 H15C 109.5
H15B C15 H15C 109.5
C14 C16 H16A 109.5
C14 C16 H16B 109.5
H16A C16 H16B 109.5
C14 C16 H16C 109.5
H16A C16 H16C 109.5
H16B C16 H16C 109.5
N4 C17 C19 110.2(3)
N4 C17 C18 111.1(4)
C19 C17 C18 111.9(3)
N4 C17 H17A 107.8
C19 C17 H17A 107.8
C18 C17 H17A 107.8
C17 C18 H18A 109.5
C17 C18 H18B 109.5
H18A C18 H18B 109.5
C17 C18 H18C 109.5
H18A C18 H18C 109.5
H18B C18 H18C 109.5
C17 C19 H19A 109.5
C17 C19 H19B 109.5
H19A C19 H19B 109.5
C17 C19 H19C 109.5
H19A C19 H19C 109.5
H19B C19 H19C 109.5
C21 C20 C24 108.9(3)
C21 C20 C25 124.7(3)
C24 C20 C25 126.2(3)
C21 C20 Co1 71.61(17)
C24 C20 Co1 71.58(17)
C25 C20 Co1 126.9(2)
C22 C21 C20 108.0(3)
C22 C21 C26 125.0(3)
C20 C21 C26 126.8(3)
C22 C21 Co1 70.47(17)
C20 C21 Co1 69.70(17)
C26 C21 Co1 129.9(2)
C21 C22 C23 108.2(3)
C21 C22 C27 125.6(3)
C23 C22 C27 125.9(3)
C21 C22 Co1 71.39(18)
C23 C22 Co1 70.18(17)
C27 C22 Co1 129.1(2)
C24 C23 C22 107.8(3)
C24 C23 C28 125.3(3)
C22 C23 C28 126.6(3)
C24 C23 Co1 71.38(17)
C22 C23 Co1 70.31(16)
C28 C23 Co1 129.3(2)
C23 C24 C20 107.2(3)
C23 C24 C29 124.2(3)
C20 C24 C29 128.3(3)
C23 C24 Co1 70.09(16)
C20 C24 Co1 69.44(16)
C29 C24 Co1 130.6(2)
C20 C25 H25A 109.5
C20 C25 H25B 109.5
H25A C25 H25B 109.5
C20 C25 H25C 109.5
H25A C25 H25C 109.5
H25B C25 H25C 109.5
C21 C26 H26A 109.5
C21 C26 H26B 109.5
H26A C26 H26B 109.5
C21 C26 H26C 109.5
H26A C26 H26C 109.5
H26B C26 H26C 109.5
C22 C27 H27A 109.5
C22 C27 H27B 109.5
H27A C27 H27B 109.5
C22 C27 H27C 109.5
H27A C27 H27C 109.5
H27B C27 H27C 109.5
C23 C28 H28A 109.5
C23 C28 H28B 109.5
H28A C28 H28B 109.5
C23 C28 H28C 109.5
H28A C28 H28C 109.5
H28B C28 H28C 109.5
C24 C29 H29A 109.5
C24 C29 H29B 109.5
H29A C29 H29B 109.5
C24 C29 H29C 109.5
H29A C29 H29C 109.5
H29B C29 H29C 109.5
C34 C30 C31 109.1(3)
C34 C30 C35 125.7(4)
C31 C30 C35 124.9(4)
C34 C30 Co2 71.65(18)
C31 C30 Co2 72.47(18)
C35 C30 Co2 127.3(2)
C32 C31 C30 106.3(3)
C32 C31 C36 125.5(3)
C30 C31 C36 127.5(3)
C32 C31 Co2 69.68(17)
C30 C31 Co2 68.55(17)
C36 C31 Co2 133.5(3)
C31 C32 C33 108.6(3)
C31 C32 C37 124.2(3)
C33 C32 C37 127.1(3)
C31 C32 Co2 72.12(18)
C33 C32 Co2 70.21(16)
C37 C32 Co2 127.3(2)
C34 C33 C32 108.4(3)
C34 C33 C38 124.7(3)
C32 C33 C38 126.3(3)
C34 C33 Co2 71.38(17)
C32 C33 Co2 70.91(17)
C38 C33 Co2 130.1(2)
C33 C34 C30 107.5(3)
C33 C34 C39 123.6(4)
C30 C34 C39 128.8(3)
C33 C34 Co2 70.32(18)
C30 C34 Co2 69.78(18)
C39 C34 Co2 128.5(2)
C30 C35 H35A 109.5
C30 C35 H35B 109.5
H35A C35 H35B 109.5
C30 C35 H35C 109.5
H35A C35 H35C 109.5
H35B C35 H35C 109.5
C31 C36 H36A 109.5
C31 C36 H36B 109.5
H36A C36 H36B 109.5
C31 C36 H36C 109.5
H36A C36 H36C 109.5
H36B C36 H36C 109.5
C32 C37 H37A 109.5
C32 C37 H37B 109.5
H37A C37 H37B 109.5
C32 C37 H37C 109.5
H37A C37 H37C 109.5
H37B C37 H37C 109.5
C33 C38 H38A 109.5
C33 C38 H38B 109.5
H38A C38 H38B 109.5
C33 C38 H38C 109.5
H38A C38 H38C 109.5
H38B C38 H38C 109.5
C34 C39 H39A 109.5
C34 C39 H39B 109.5
H39A C39 H39B 109.5
C34 C39 H39C 109.5
H39A C39 H39C 109.5
H39B C39 H39C 109.5

loop_
_geom_bond_atom_site_label_1
_geom_bond_atom_site_label_2
_geom_bond_distance
Co1 C1 1.923(3)
Co1 C20 2.131(3)
Co1 C23 2.143(3)
Co1 C22 2.144(3)
Co1 C21 2.156(3)
Co1 C24 2.160(3)
Co1 P2 2.2480(13)
Co1 P1 2.2711(13)
Co2 C11 1.936(3)
Co2 C30 2.127(3)
Co2 C33 2.137(3)
Co2 C32 2.147(3)
Co2 C34 2.151(3)
Co2 C31 2.179(3)
Co2 P3 2.2497(15)
Co2 P4 2.2659(17)
P1 P3 2.2341(15)
P1 P4 2.2594(17)
P1 P2 2.6282(18)
P2 P4 2.2358(15)
P2 P3 2.2495(15)
P3 P4 2.6161(16)
C1 N1 1.375(4)
C1 N2 1.382(4)
N1 C2 1.380(4)
N1 C4 1.477(4)
N2 C3 1.379(4)
N2 C7 1.475(4)
C2 C3 1.337(5)
C2 H2A 0.9500
C3 H3A 0.9500
C4 C5 1.523(4)
C4 C6 1.528(4)
C4 H4A 1.0000
C5 H5A 0.9800
C5 H5B 0.9800
C5 H5C 0.9800
C6 H6A 0.9800
C6 H6B 0.9800
C6 H6C 0.9800
C7 C9 1.517(5)
C7 C8 1.527(5)
C7 H7A 1.0000
C8 H8A 0.9800
C8 H8B 0.9800
C8 H8C 0.9800
C9 H9A 0.9800
C9 H9B 0.9800
C9 H9C 0.9800
C11 N4 1.370(4)
C11 N3 1.372(4)
N3 C13 1.395(5)
N3 C14 1.470(5)
N4 C12 1.387(5)
N4 C17 1.458(5)
C12 C13 1.320(7)
C12 H12A 0.9500
C13 H13A 0.9500
C14 C15 1.511(6)
C14 C16 1.533(5)
C14 H14A 1.0000
C15 H15A 0.9800
C15 H15B 0.9800
C15 H15C 0.9800
C16 H16A 0.9800
C16 H16B 0.9800
C16 H16C 0.9800
C17 C19 1.520(5)
C17 C18 1.536(5)
C17 H17A 1.0000
C18 H18A 0.9800
C18 H18B 0.9800
C18 H18C 0.9800
C19 H19A 0.9800
C19 H19B 0.9800
C19 H19C 0.9800
C20 C21 1.421(5)
C20 C24 1.432(4)
C20 C25 1.505(5)
C21 C22 1.405(5)
C21 C26 1.509(4)
C22 C23 1.449(4)
C22 C27 1.495(5)
C23 C24 1.420(4)
C23 C28 1.496(4)
C24 C29 1.506(4)
C25 H25A 0.9800
C25 H25B 0.9800
C25 H25C 0.9800
C26 H26A 0.9800
C26 H26B 0.9800
C26 H26C 0.9800
C27 H27A 0.9800
C27 H27B 0.9800
C27 H27C 0.9800
C28 H28A 0.9800
C28 H28B 0.9800
C28 H28C 0.9800
C29 H29A 0.9800
C29 H29B 0.9800
C29 H29C 0.9800
C30 C34 1.413(5)
C30 C31 1.437(5)
C30 C35 1.519(5)
C31 C32 1.416(4)
C31 C36 1.498(5)
C32 C33 1.426(5)
C32 C37 1.502(4)
C33 C34 1.407(4)
C33 C38 1.504(5)
C34 C39 1.509(5)
C35 H35A 0.9800
C35 H35B 0.9800
C35 H35C 0.9800
C36 H36A 0.9800
C36 H36B 0.9800
C36 H36C 0.9800
C37 H37A 0.9800
C37 H37B 0.9800
C37 H37C 0.9800
C38 H38A 0.9800
C38 H38B 0.9800
C38 H38C 0.9800
C39 H39A 0.9800
C39 H39B 0.9800
C39 H39C 0.9800
